data_4107487
loop_
_publ_author_name
'Karen J. Blackmore'
'Neetu Lal'
'Joseph W. Ziller'
'Alan F. Heyduk'

_publ_section_title
;
 Catalytic Reactivity of a Zirconium(IV) Redox-Active Ligand Complex with
 1,2-Diphenylhydrazine
;
_journal_name_full 'Journal of the American Chemical Society'
_journal_page_first 2728
_journal_page_last 2729
_journal_paper_doi 10.1021/ja710611v
_journal_volume 130
_journal_year 2008
_chemical_formula_sum 'C46 H68 N2 O5 Zr'
_chemical_formula_weight 820.24
_chemical_name_systematic
; 
 ? 
;
_space_group_IT_number 14
_symmetry_cell_setting monoclinic
_symmetry_space_group_name_Hall '-P 2ybc'
_symmetry_space_group_name_H-M 'P 1 21/c 1'
_atom_sites_solution_hydrogens geom
_atom_sites_solution_primary direct
_atom_sites_solution_secondary difmap
_audit_creation_method SHELXTL
_cell_angle_alpha 90.00
_cell_angle_beta 94.010(2)
_cell_angle_gamma 90.00
_cell_formula_units_Z 4
_cell_length_a 12.4240(13)
_cell_length_b 20.853(2)
_cell_length_c 17.9740(19)
_cell_measurement_temperature 158(2)
_cell_volume 4645.3(8)
_computing_cell_refinement 'Bruker SMART/SAINT'
_computing_data_collection 'Bruker SMART'
_computing_data_reduction 'Bruker SAINT'
_computing_molecular_graphics 'Bruker SHELXTL'
_computing_publication_material 'Bruker SHELXTL'
_computing_structure_refinement 'Bruker SHELXTL'
_computing_structure_solution 'Bruker SHELXTL'
_diffrn_ambient_temperature 158(2)
_diffrn_measured_fraction_theta_full 0.999
_diffrn_measured_fraction_theta_max 0.999
_diffrn_measurement_device_type 'CCD area detector'
_diffrn_measurement_method 'phi and omega scans'
_diffrn_radiation_monochromator graphite
_diffrn_radiation_source 'normal-focus sealed tube'
_diffrn_radiation_type MoK\a
_diffrn_radiation_wavelength 0.71073
_diffrn_reflns_av_R_equivalents 0.0371
_diffrn_reflns_av_sigmaI/netI 0.0283
_diffrn_reflns_limit_h_max 14
_diffrn_reflns_limit_h_min -14
_diffrn_reflns_limit_k_max 24
_diffrn_reflns_limit_k_min -24
_diffrn_reflns_limit_l_max 21
_diffrn_reflns_limit_l_min -21
_diffrn_reflns_number 39290
_diffrn_reflns_theta_full 24.71
_diffrn_reflns_theta_max 24.71
_diffrn_reflns_theta_min 1.50
_diffrn_standards_decay_% '< 1.0'
_diffrn_standards_interval_count 'initial 50 frames recollected'
_diffrn_standards_number '50 frames'
_exptl_absorpt_coefficient_mu 0.279
_exptl_absorpt_correction_T_max 0.9834
_exptl_absorpt_correction_T_min 0.8965
_exptl_absorpt_correction_type multi-scan
_exptl_absorpt_process_details 'Bruker SADABS'
_exptl_crystal_colour yellow
_exptl_crystal_density_diffrn 1.173
_exptl_crystal_density_meas ?
_exptl_crystal_description plate
_exptl_crystal_F_000 1752
_exptl_crystal_size_max 0.40
_exptl_crystal_size_mid 0.27
_exptl_crystal_size_min 0.06
_refine_diff_density_max 3.274
_refine_diff_density_min -1.895
_refine_diff_density_rms 0.152
_refine_ls_extinction_coef 0.0011(4)
_refine_ls_extinction_expression Fc^*^=kFc[1+0.001xFc^2^\l^3^/sin(2\q)]^-1/4^
_refine_ls_extinction_method SHELXL
_refine_ls_goodness_of_fit_ref 1.095
_refine_ls_hydrogen_treatment constr
_refine_ls_matrix_type full
_refine_ls_number_parameters 482
_refine_ls_number_reflns 7929
_refine_ls_number_restraints 0
_refine_ls_restrained_S_all 1.095
_refine_ls_R_factor_all 0.0877
_refine_ls_R_factor_gt 0.0713
_refine_ls_shift/su_max 0.001
_refine_ls_shift/su_mean 0.000
_refine_ls_structure_factor_coef Fsqd
_refine_ls_weighting_details 'calc w=1/[\s^2^(Fo^2^)+(0.1228P)^2^+24.1793P] where P=(Fo^2^+2Fc^2^)/3'
_refine_ls_weighting_scheme calc
_refine_ls_wR_factor_gt 0.2122
_refine_ls_wR_factor_ref 0.2313
_reflns_number_gt 6431
_reflns_number_total 7929
_reflns_threshold_expression >2sigma(I)
_cod_data_source_file ja710611v-file001.cif
_cod_data_source_block afh58
_cod_depositor_comments
;
The following automatic conversions were performed:

'_exptl_crystal_density_meas' value 'na' was changed to '?' - the
value is perceived as not measured.

Automatic conversion script
Id: cif_fix_values 3008 2015-01-20 13:52:24Z robertas 
;
_cod_original_cell_volume 4645.4(8)
_cod_database_code 4107487

loop_
_symmetry_equiv_pos_as_xyz
'x, y, z'
'-x, y+1/2, -z+1/2'
'-x, -y, -z'
'x, -y-1/2, z-1/2'

loop_
_atom_site_label
_atom_site_type_symbol
_atom_site_fract_x
_atom_site_fract_y
_atom_site_fract_z
_atom_site_U_iso_or_equiv
_atom_site_adp_type
_atom_site_occupancy
_atom_site_symmetry_multiplicity
_atom_site_calc_flag
_atom_site_refinement_flags
Zr1 Zr 0.40639(4) 0.29735(2) 0.56506(3) 0.0176(2) Uani 1 1 d .
N1 N 0.2812(3) 0.3130(2) 0.6409(2) 0.0192(9) Uani 1 1 d .
N2 N 0.4605(3) 0.3693(2) 0.6463(2) 0.0195(9) Uani 1 1 d .
O1 O 0.2786(3) 0.23645(17) 0.53281(19) 0.0226(8) Uani 1 1 d .
O2 O 0.5670(3) 0.31788(18) 0.54756(19) 0.0226(8) Uani 1 1 d .
O3 O 0.4413(3) 0.2558(2) 0.4464(2) 0.0313(9) Uani 1 1 d .
C1 C 0.2815(4) 0.3705(2) 0.6814(3) 0.0194(10) Uani 1 1 d .
C2 C 0.1941(4) 0.4005(3) 0.7105(3) 0.0265(12) Uani 1 1 d .
H2A H 0.1255 0.3802 0.7068 0.032 Uiso 1 1 calc R
C3 C 0.2053(5) 0.4602(3) 0.7451(4) 0.0378(15) Uani 1 1 d .
H3A H 0.1456 0.4794 0.7667 0.045 Uiso 1 1 calc R
C4 C 0.3037(5) 0.4914(3) 0.7478(4) 0.0402(16) Uani 1 1 d .
H4A H 0.3116 0.5321 0.7711 0.048 Uiso 1 1 calc R
C5 C 0.3918(4) 0.4629(3) 0.7162(3) 0.0291(13) Uani 1 1 d .
H5A H 0.4584 0.4853 0.7164 0.035 Uiso 1 1 calc R
C6 C 0.3828(4) 0.4026(2) 0.6846(3) 0.0207(11) Uani 1 1 d .
C7 C 0.1963(4) 0.2680(2) 0.6398(3) 0.0187(10) Uani 1 1 d .
C8 C 0.1959(4) 0.2268(2) 0.5776(3) 0.0194(10) Uani 1 1 d .
C9 C 0.1186(4) 0.1783(2) 0.5661(3) 0.0204(11) Uani 1 1 d .
C10 C 0.0454(4) 0.1704(2) 0.6207(3) 0.0220(11) Uani 1 1 d .
H10A H -0.0082 0.1380 0.6136 0.026 Uiso 1 1 calc R
C11 C 0.0470(4) 0.2077(2) 0.6851(3) 0.0203(11) Uani 1 1 d .
C12 C 0.1235(4) 0.2568(2) 0.6941(3) 0.0205(11) Uani 1 1 d .
H12A H 0.1259 0.2828 0.7376 0.025 Uiso 1 1 calc R
C13 C 0.1141(5) 0.1362(3) 0.4961(3) 0.0268(12) Uani 1 1 d .
C14 C 0.0235(6) 0.0860(3) 0.4960(4) 0.0406(16) Uani 1 1 d .
H14A H 0.0361 0.0577 0.5393 0.061 Uiso 1 1 calc R
H14B H 0.0227 0.0605 0.4501 0.061 Uiso 1 1 calc R
H14C H -0.0461 0.1077 0.4986 0.061 Uiso 1 1 calc R
C15 C 0.2198(5) 0.0996(3) 0.4904(3) 0.0377(14) Uani 1 1 d .
H15A H 0.2334 0.0726 0.5347 0.057 Uiso 1 1 calc R
H15B H 0.2792 0.1302 0.4872 0.057 Uiso 1 1 calc R
H15C H 0.2146 0.0726 0.4457 0.057 Uiso 1 1 calc R
C16 C 0.0915(5) 0.1787(3) 0.4272(3) 0.0337(14) Uani 1 1 d .
H16A H 0.1445 0.2135 0.4278 0.051 Uiso 1 1 calc R
H16B H 0.0187 0.1968 0.4277 0.051 Uiso 1 1 calc R
H16C H 0.0967 0.1529 0.3820 0.051 Uiso 1 1 calc R
C17 C -0.0288(4) 0.1938(2) 0.7478(3) 0.0226(11) Uani 1 1 d .
C18 C -0.0908(4) 0.2548(3) 0.7662(3) 0.0284(12) Uani 1 1 d .
H18A H -0.1341 0.2692 0.7216 0.043 Uiso 1 1 calc R
H18B H -0.0394 0.2885 0.7825 0.043 Uiso 1 1 calc R
H18C H -0.1383 0.2457 0.8061 0.043 Uiso 1 1 calc R
C19 C -0.1111(4) 0.1408(3) 0.7271(3) 0.0308(13) Uani 1 1 d .
H19A H -0.1577 0.1544 0.6837 0.046 Uiso 1 1 calc R
H19B H -0.1552 0.1329 0.7693 0.046 Uiso 1 1 calc R
H19C H -0.0730 0.1014 0.7151 0.046 Uiso 1 1 calc R
C20 C 0.0403(5) 0.1715(3) 0.8172(3) 0.0295(12) Uani 1 1 d .
H20A H -0.0067 0.1608 0.8570 0.044 Uiso 1 1 calc R
H20B H 0.0897 0.2060 0.8342 0.044 Uiso 1 1 calc R
H20C H 0.0820 0.1336 0.8048 0.044 Uiso 1 1 calc R
C21 C 0.5711(4) 0.3842(2) 0.6523(3) 0.0195(10) Uani 1 1 d .
C22 C 0.6282(4) 0.3559(2) 0.5957(3) 0.0205(11) Uani 1 1 d .
C23 C 0.7395(4) 0.3646(3) 0.5922(3) 0.0238(11) Uani 1 1 d .
C24 C 0.7928(4) 0.4003(3) 0.6496(3) 0.0241(11) Uani 1 1 d .
H24A H 0.8681 0.4077 0.6478 0.029 Uiso 1 1 calc R
C25 C 0.7408(4) 0.4256(2) 0.7095(3) 0.0212(11) Uani 1 1 d .
C26 C 0.6291(4) 0.4174(2) 0.7098(3) 0.0203(10) Uani 1 1 d .
H26A H 0.5919 0.4347 0.7497 0.024 Uiso 1 1 calc R
C27 C 0.8010(4) 0.3347(3) 0.5288(3) 0.0312(13) Uani 1 1 d .
C28 C 0.7955(5) 0.2610(3) 0.5329(4) 0.0357(14) Uani 1 1 d .
H28A H 0.7199 0.2474 0.5328 0.054 Uiso 1 1 calc R
H28B H 0.8348 0.2462 0.5789 0.054 Uiso 1 1 calc R
H28C H 0.8281 0.2424 0.4898 0.054 Uiso 1 1 calc R
C29 C 0.7508(5) 0.3571(3) 0.4531(3) 0.0390(15) Uani 1 1 d .
H29A H 0.7574 0.4038 0.4494 0.058 Uiso 1 1 calc R
H29B H 0.6744 0.3451 0.4483 0.058 Uiso 1 1 calc R
H29C H 0.7885 0.3368 0.4132 0.058 Uiso 1 1 calc R
C30 C 0.9209(5) 0.3534(4) 0.5347(4) 0.0455(17) Uani 1 1 d .
H30A H 0.9275 0.4002 0.5349 0.068 Uiso 1 1 calc R
H30B H 0.9560 0.3358 0.4920 0.068 Uiso 1 1 calc R
H30C H 0.9557 0.3360 0.5811 0.068 Uiso 1 1 calc R
C31 C 0.8003(4) 0.4615(3) 0.7746(3) 0.0267(12) Uani 1 1 d .
C32 C 0.7854(5) 0.4249(3) 0.8474(3) 0.0391(15) Uani 1 1 d .
H32A H 0.8183 0.3823 0.8448 0.059 Uiso 1 1 calc R
H32B H 0.7082 0.4203 0.8542 0.059 Uiso 1 1 calc R
H32C H 0.8200 0.4487 0.8895 0.059 Uiso 1 1 calc R
C33 C 0.9210(4) 0.4670(3) 0.7662(4) 0.0355(14) Uani 1 1 d .
H33A H 0.9333 0.4912 0.7208 0.053 Uiso 1 1 calc R
H33B H 0.9522 0.4241 0.7628 0.053 Uiso 1 1 calc R
H33C H 0.9553 0.4894 0.8096 0.053 Uiso 1 1 calc R
C34 C 0.7545(5) 0.5293(3) 0.7803(4) 0.0417(16) Uani 1 1 d .
H34A H 0.7602 0.5517 0.7328 0.063 Uiso 1 1 calc R
H34B H 0.7954 0.5528 0.8201 0.063 Uiso 1 1 calc R
H34C H 0.6785 0.5269 0.7915 0.063 Uiso 1 1 calc R
C35 C 0.5108(8) 0.2029(5) 0.4400(5) 0.082(4) Uani 1 1 d .
H35A H 0.4941 0.1694 0.4764 0.099 Uiso 1 1 calc R
H35B H 0.5867 0.2165 0.4506 0.099 Uiso 1 1 calc R
C36 C 0.4958(7) 0.1772(4) 0.3638(4) 0.061(2) Uani 1 1 d .
H36A H 0.4982 0.1298 0.3640 0.074 Uiso 1 1 calc R
H36B H 0.5520 0.1936 0.3323 0.074 Uiso 1 1 calc R
C37 C 0.3849(6) 0.2013(3) 0.3358(4) 0.0484(18) Uani 1 1 d .
H37A H 0.3826 0.2111 0.2818 0.058 Uiso 1 1 calc R
H37B H 0.3288 0.1689 0.3445 0.058 Uiso 1 1 calc R
C38 C 0.3680(5) 0.2606(3) 0.3799(3) 0.0341(14) Uani 1 1 d .
H38A H 0.3844 0.2992 0.3507 0.041 Uiso 1 1 calc R
H38B H 0.2923 0.2633 0.3936 0.041 Uiso 1 1 calc R
O5 O 0.4775(3) 0.21347(17) 0.6303(2) 0.0240(8) Uani 1 1 d .
C43 C 0.4118(5) 0.1636(3) 0.6630(4) 0.0363(14) Uani 1 1 d .
H43A H 0.3765 0.1362 0.6235 0.044 Uiso 1 1 calc R
H43B H 0.3555 0.1831 0.6921 0.044 Uiso 1 1 calc R
C44 C 0.4901(5) 0.1251(3) 0.7129(5) 0.0477(18) Uani 1 1 d .
H44A H 0.5214 0.0894 0.6851 0.057 Uiso 1 1 calc R
H44B H 0.4544 0.1073 0.7560 0.057 Uiso 1 1 calc R
C45 C 0.5761(5) 0.1737(3) 0.7382(4) 0.0387(15) Uani 1 1 d .
H45A H 0.5538 0.1990 0.7812 0.046 Uiso 1 1 calc R
H45B H 0.6457 0.1524 0.7522 0.046 Uiso 1 1 calc R
C46 C 0.5841(5) 0.2152(3) 0.6711(4) 0.0352(14) Uani 1 1 d .
H46A H 0.6032 0.2596 0.6862 0.042 Uiso 1 1 calc R
H46B H 0.6400 0.1986 0.6395 0.042 Uiso 1 1 calc R
O4 O 0.3388(3) 0.3764(2) 0.4919(2) 0.0335(9) Uani 1 1 d .
C39 C 0.4061(8) 0.4323(4) 0.4738(7) 0.0812(15) Uani 1 1 d .
H39A H 0.4675 0.4389 0.5111 0.097 Uiso 1 1 calc R
H39B H 0.4326 0.4293 0.4232 0.097 Uiso 1 1 calc R
C40 C 0.3259(8) 0.4798(4) 0.4782(7) 0.0812(15) Uani 1 1 d .
H40A H 0.3253 0.5067 0.4328 0.097 Uiso 1 1 calc R
H40B H 0.3461 0.5078 0.5214 0.097 Uiso 1 1 calc R
C41 C 0.1895(8) 0.4498(4) 0.4875(7) 0.0812(15) Uani 1 1 d .
H41A H 0.1640 0.4555 0.5381 0.097 Uiso 1 1 calc R
H41B H 0.1357 0.4663 0.4490 0.097 Uiso 1 1 calc R
C42 C 0.2248(8) 0.3881(4) 0.4736(7) 0.0812(15) Uani 1 1 d .
H42A H 0.2086 0.3786 0.4200 0.097 Uiso 1 1 calc R
H42B H 0.1828 0.3576 0.5022 0.097 Uiso 1 1 calc R

loop_
_atom_site_aniso_label
_atom_site_aniso_U_11
_atom_site_aniso_U_22
_atom_site_aniso_U_33
_atom_site_aniso_U_23
_atom_site_aniso_U_13
_atom_site_aniso_U_12
Zr1 0.0143(3) 0.0218(3) 0.0169(3) -0.00272(18) 0.00196(19) -0.00267(18)
N1 0.015(2) 0.021(2) 0.022(2) -0.0013(17) -0.0003(17) -0.0031(17)
N2 0.014(2) 0.022(2) 0.023(2) -0.0025(17) 0.0024(17) -0.0010(17)
O1 0.0182(18) 0.028(2) 0.0220(18) -0.0046(15) 0.0023(14) -0.0041(15)
O2 0.0198(18) 0.028(2) 0.0198(18) -0.0032(15) 0.0021(14) -0.0039(15)
O3 0.0222(19) 0.046(2) 0.025(2) -0.0102(18) 0.0025(16) -0.0016(17)
C1 0.019(2) 0.019(2) 0.020(2) -0.001(2) -0.0001(19) 0.000(2)
C2 0.016(3) 0.025(3) 0.038(3) -0.007(2) 0.001(2) -0.002(2)
C3 0.019(3) 0.030(3) 0.065(4) -0.018(3) 0.006(3) 0.004(2)
C4 0.020(3) 0.025(3) 0.075(5) -0.024(3) 0.001(3) 0.001(2)
C5 0.015(3) 0.022(3) 0.051(4) -0.005(3) 0.002(2) -0.005(2)
C6 0.016(2) 0.022(3) 0.023(3) 0.001(2) 0.001(2) 0.001(2)
C7 0.014(2) 0.019(3) 0.022(3) 0.000(2) -0.0003(19) 0.000(2)
C8 0.017(2) 0.020(2) 0.020(2) 0.001(2) -0.0039(19) 0.001(2)
C9 0.020(2) 0.019(2) 0.022(3) -0.001(2) -0.003(2) -0.001(2)
C10 0.017(2) 0.020(3) 0.028(3) 0.001(2) -0.005(2) -0.004(2)
C11 0.016(2) 0.020(3) 0.024(3) 0.002(2) -0.001(2) 0.001(2)
C12 0.016(2) 0.021(3) 0.024(3) -0.002(2) 0.001(2) 0.001(2)
C13 0.034(3) 0.024(3) 0.022(3) -0.004(2) -0.002(2) -0.006(2)
C14 0.051(4) 0.041(4) 0.030(3) -0.013(3) 0.006(3) -0.021(3)
C15 0.044(4) 0.034(3) 0.034(3) -0.013(3) -0.003(3) 0.003(3)
C16 0.037(3) 0.039(3) 0.025(3) -0.002(2) -0.003(2) -0.008(3)
C17 0.019(3) 0.023(3) 0.027(3) 0.002(2) 0.002(2) -0.001(2)
C18 0.025(3) 0.030(3) 0.031(3) 0.000(2) 0.004(2) 0.002(2)
C19 0.025(3) 0.033(3) 0.036(3) 0.001(2) 0.009(2) -0.008(2)
C20 0.029(3) 0.034(3) 0.026(3) 0.004(2) 0.006(2) -0.001(2)
C21 0.016(2) 0.017(2) 0.026(3) 0.003(2) 0.003(2) -0.0011(19)
C22 0.021(3) 0.021(3) 0.019(2) 0.003(2) 0.003(2) -0.004(2)
C23 0.021(3) 0.026(3) 0.024(3) -0.001(2) 0.006(2) -0.004(2)
C24 0.015(2) 0.028(3) 0.030(3) 0.000(2) 0.005(2) -0.002(2)
C25 0.017(2) 0.019(3) 0.028(3) 0.001(2) -0.001(2) -0.002(2)
C26 0.018(2) 0.019(2) 0.025(3) 0.000(2) 0.004(2) -0.001(2)
C27 0.022(3) 0.045(4) 0.028(3) -0.007(3) 0.011(2) -0.005(3)
C28 0.028(3) 0.043(4) 0.037(3) -0.013(3) 0.008(3) 0.005(3)
C29 0.038(3) 0.054(4) 0.026(3) -0.001(3) 0.014(3) -0.005(3)
C30 0.026(3) 0.075(5) 0.037(3) -0.016(3) 0.014(3) -0.010(3)
C31 0.017(3) 0.027(3) 0.036(3) -0.009(2) 0.000(2) -0.001(2)
C32 0.030(3) 0.055(4) 0.031(3) -0.004(3) -0.001(3) -0.008(3)
C33 0.022(3) 0.042(4) 0.042(3) -0.016(3) 0.001(2) -0.006(3)
C34 0.026(3) 0.035(3) 0.063(4) -0.019(3) -0.005(3) 0.003(3)
C35 0.078(6) 0.106(8) 0.060(5) -0.053(5) -0.023(5) 0.059(6)
C36 0.073(6) 0.062(5) 0.049(5) -0.024(4) 0.003(4) 0.012(4)
C37 0.064(5) 0.052(4) 0.029(3) -0.011(3) -0.001(3) -0.013(4)
C38 0.035(3) 0.046(4) 0.022(3) -0.003(3) 0.001(2) -0.006(3)
O5 0.0168(18) 0.0247(19) 0.030(2) 0.0007(15) 0.0001(15) -0.0031(14)
C43 0.028(3) 0.027(3) 0.054(4) 0.009(3) -0.001(3) -0.008(2)
C44 0.030(3) 0.038(4) 0.074(5) 0.023(3) -0.007(3) -0.002(3)
C45 0.027(3) 0.043(4) 0.045(4) 0.009(3) -0.003(3) 0.000(3)
C46 0.022(3) 0.041(4) 0.042(4) 0.010(3) -0.005(3) -0.006(3)
O4 0.027(2) 0.043(2) 0.030(2) 0.0078(18) 0.0003(16) 0.0029(18)
C39 0.074(3) 0.053(3) 0.113(4) 0.007(3) -0.015(3) 0.013(2)
C40 0.074(3) 0.053(3) 0.113(4) 0.007(3) -0.015(3) 0.013(2)
C41 0.074(3) 0.053(3) 0.113(4) 0.007(3) -0.015(3) 0.013(2)
C42 0.074(3) 0.053(3) 0.113(4) 0.007(3) -0.015(3) 0.013(2)

loop_
_atom_type_symbol
_atom_type_description
_atom_type_scat_dispersion_real
_atom_type_scat_dispersion_imag
_atom_type_scat_source
C C 0.0033 0.0016 'International Tables Vol C Tables 4.2.6.8 and 6.1.1.4'
H H 0.0000 0.0000 'International Tables Vol C Tables 4.2.6.8 and 6.1.1.4'
N N 0.0061 0.0033 'International Tables Vol C Tables 4.2.6.8 and 6.1.1.4'
O O 0.0106 0.0060 'International Tables Vol C Tables 4.2.6.8 and 6.1.1.4'
Zr Zr -2.9673 0.5597 'International Tables Vol C Tables 4.2.6.8 and 6.1.1.4'

loop_
_geom_angle_atom_site_label_1
_geom_angle_atom_site_label_2
_geom_angle_atom_site_label_3
_geom_angle
O1 Zr1 O2 143.28(14)
O1 Zr1 N1 72.55(14)
O2 Zr1 N1 143.25(15)
O1 Zr1 N2 143.49(14)
O2 Zr1 N2 72.82(14)
N1 Zr1 N2 70.94(15)
O1 Zr1 O4 92.19(15)
O2 Zr1 O4 94.81(14)
N1 Zr1 O4 90.14(15)
N2 Zr1 O4 88.40(16)
O1 Zr1 O5 86.28(14)
O2 Zr1 O5 83.87(14)
N1 Zr1 O5 93.58(15)
N2 Zr1 O5 95.43(15)
O4 Zr1 O5 175.36(14)
O1 Zr1 O3 73.19(13)
O2 Zr1 O3 72.67(13)
N1 Zr1 O3 143.83(14)
N2 Zr1 O3 142.34(15)
O4 Zr1 O3 79.91(15)
O5 Zr1 O3 95.46(14)
C1 N1 C7 123.5(4)
C1 N1 Zr1 118.7(3)
C7 N1 Zr1 117.3(3)
C21 N2 C6 123.6(4)
C21 N2 Zr1 117.4(3)
C6 N2 Zr1 118.7(3)
C8 O1 Zr1 121.1(3)
C22 O2 Zr1 121.3(3)
C35 O3 C38 109.7(5)
C35 O3 Zr1 120.7(4)
C38 O3 Zr1 124.8(3)
C2 C1 N1 127.5(5)
C2 C1 C6 119.0(5)
N1 C1 C6 113.2(4)
C1 C2 C3 121.0(5)
C4 C3 C2 119.7(5)
C3 C4 C5 120.1(5)
C6 C5 C4 120.7(5)
C5 C6 N2 127.7(5)
C5 C6 C1 119.4(5)
N2 C6 C1 112.5(4)
C12 C7 C8 119.1(5)
C12 C7 N1 128.4(5)
C8 C7 N1 112.2(4)
O1 C8 C9 123.8(5)
O1 C8 C7 114.7(4)
C9 C8 C7 121.4(5)
C10 C9 C8 117.2(5)
C10 C9 C13 121.4(5)
C8 C9 C13 121.3(5)
C9 C10 C11 123.1(5)
C10 C11 C12 118.3(5)
C10 C11 C17 121.8(4)
C12 C11 C17 119.8(5)
C7 C12 C11 120.6(5)
C15 C13 C16 110.2(5)
C15 C13 C9 111.0(4)
C16 C13 C9 109.1(5)
C15 C13 C14 107.0(5)
C16 C13 C14 107.5(5)
C9 C13 C14 112.1(5)
C19 C17 C20 107.8(4)
C19 C17 C18 108.3(4)
C20 C17 C18 109.7(5)
C19 C17 C11 112.8(4)
C20 C17 C11 108.3(4)
C18 C17 C11 109.9(4)
C26 C21 N2 128.0(5)
C26 C21 C22 118.8(4)
N2 C21 C22 112.9(4)
O2 C22 C23 123.7(5)
O2 C22 C21 114.5(4)
C23 C22 C21 121.7(5)
C22 C23 C24 116.9(5)
C22 C23 C27 121.4(5)
C24 C23 C27 121.6(5)
C25 C24 C23 123.2(5)
C24 C25 C26 118.0(5)
C24 C25 C31 123.2(5)
C26 C25 C31 118.7(5)
C25 C26 C21 121.1(5)
C29 C27 C30 108.5(5)
C29 C27 C28 109.3(5)
C30 C27 C28 107.2(5)
C29 C27 C23 109.9(5)
C30 C27 C23 111.9(5)
C28 C27 C23 109.9(4)
C33 C31 C34 108.0(5)
C33 C31 C25 112.7(4)
C34 C31 C25 109.8(5)
C33 C31 C32 107.5(5)
C34 C31 C32 109.5(5)
C25 C31 C32 109.1(5)
O3 C35 C36 108.8(7)
C35 C36 C37 103.9(6)
C38 C37 C36 104.9(6)
O3 C38 C37 106.1(5)
C46 O5 C43 109.0(4)
C46 O5 Zr1 123.3(3)
C43 O5 Zr1 123.3(3)
O5 C43 C44 105.2(5)
C43 C44 C45 103.4(5)
C46 C45 C44 103.3(5)
O5 C46 C45 106.3(5)
C42 O4 C39 111.9(6)
C42 O4 Zr1 125.3(5)
C39 O4 Zr1 121.0(4)
C40 C39 O4 97.4(8)
C39 C40 C41 115.4(8)
C42 C41 C40 89.6(8)
C41 C42 O4 115.5(8)

loop_
_geom_bond_atom_site_label_1
_geom_bond_atom_site_label_2
_geom_bond_distance
Zr1 O1 2.084(3)
Zr1 O2 2.086(4)
Zr1 N1 2.164(4)
Zr1 N2 2.168(4)
Zr1 O4 2.235(4)
Zr1 O5 2.252(4)
Zr1 O3 2.369(4)
N1 C1 1.401(7)
N1 C7 1.412(6)
N2 C21 1.406(6)
N2 C6 1.408(6)
O1 C8 1.363(6)
O2 C22 1.364(6)
O3 C35 1.411(8)
O3 C38 1.455(7)
C1 C2 1.388(7)
C1 C6 1.424(7)
C2 C3 1.394(8)
C3 C4 1.382(8)
C4 C5 1.400(8)
C5 C6 1.380(8)
C7 C12 1.396(7)
C7 C8 1.410(7)
C8 C9 1.400(7)
C9 C10 1.393(7)
C9 C13 1.533(7)
C10 C11 1.394(7)
C11 C12 1.399(7)
C11 C17 1.546(7)
C13 C15 1.529(8)
C13 C16 1.532(8)
C13 C14 1.538(8)
C17 C19 1.533(7)
C17 C20 1.535(8)
C17 C18 1.536(7)
C21 C26 1.401(7)
C21 C22 1.410(7)
C22 C23 1.401(7)
C23 C24 1.402(8)
C23 C27 1.546(7)
C24 C25 1.396(7)
C25 C26 1.400(7)
C25 C31 1.534(7)
C27 C29 1.530(8)
C27 C30 1.536(8)
C27 C28 1.541(9)
C31 C33 1.522(7)
C31 C34 1.531(8)
C31 C32 1.536(9)
C35 C36 1.471(10)
C36 C37 1.519(11)
C37 C38 1.491(9)
O5 C46 1.468(7)
O5 C43 1.469(7)
C43 C44 1.509(9)
C44 C45 1.520(9)
C45 C46 1.493(9)
O4 C42 1.453(10)
O4 C39 1.484(11)
C39 C40 1.410(12)
C40 C41 1.825(14)
C41 C42 1.388(13)

loop_
_geom_torsion_atom_site_label_1
_geom_torsion_atom_site_label_2
_geom_torsion_atom_site_label_3
_geom_torsion_atom_site_label_4
_geom_torsion
O1 Zr1 N1 C1 -159.5(4)
O2 Zr1 N1 C1 31.0(5)
N2 Zr1 N1 C1 21.0(3)
O4 Zr1 N1 C1 -67.3(4)
O5 Zr1 N1 C1 115.5(4)
O3 Zr1 N1 C1 -140.2(3)
O1 Zr1 N1 C7 12.9(3)
O2 Zr1 N1 C7 -156.6(3)
N2 Zr1 N1 C7 -166.6(4)
O4 Zr1 N1 C7 105.2(4)
O5 Zr1 N1 C7 -72.1(3)
O3 Zr1 N1 C7 32.2(5)
O1 Zr1 N2 C21 164.2(3)
O2 Zr1 N2 C21 -8.8(3)
N1 Zr1 N2 C21 165.0(4)
O4 Zr1 N2 C21 -104.3(4)
O5 Zr1 N2 C21 73.1(4)
O3 Zr1 N2 C21 -33.1(5)
O1 Zr1 N2 C6 -21.9(5)
O2 Zr1 N2 C6 165.1(4)
N1 Zr1 N2 C6 -21.1(3)
O4 Zr1 N2 C6 69.6(4)
O5 Zr1 N2 C6 -113.0(4)
O3 Zr1 N2 C6 140.8(3)
O2 Zr1 O1 C8 157.6(3)
N1 Zr1 O1 C8 -11.9(3)
N2 Zr1 O1 C8 -11.1(5)
O4 Zr1 O1 C8 -101.4(4)
O5 Zr1 O1 C8 83.0(4)
O3 Zr1 O1 C8 179.9(4)
O1 Zr1 O2 C22 -165.1(3)
N1 Zr1 O2 C22 -1.9(5)
N2 Zr1 O2 C22 7.9(3)
O4 Zr1 O2 C22 94.8(4)
O5 Zr1 O2 C22 -89.7(4)
O3 Zr1 O2 C22 172.6(4)
O1 Zr1 O3 C35 -97.5(6)
O2 Zr1 O3 C35 68.8(6)
N1 Zr1 O3 C35 -116.7(7)
N2 Zr1 O3 C35 93.2(7)
O4 Zr1 O3 C35 167.1(6)
O5 Zr1 O3 C35 -13.0(6)
O1 Zr1 O3 C38 55.7(4)
O2 Zr1 O3 C38 -138.1(4)
N1 Zr1 O3 C38 36.4(6)
N2 Zr1 O3 C38 -113.7(4)
O4 Zr1 O3 C38 -39.8(4)
O5 Zr1 O3 C38 140.1(4)
C7 N1 C1 C2 -17.2(8)
Zr1 N1 C1 C2 154.7(5)
C7 N1 C1 C6 169.6(4)
Zr1 N1 C1 C6 -18.4(6)
N1 C1 C2 C3 -175.3(6)
C6 C1 C2 C3 -2.5(8)
C1 C2 C3 C4 2.8(10)
C2 C3 C4 C5 -0.3(11)
C3 C4 C5 C6 -2.5(10)
C4 C5 C6 N2 175.3(6)
C4 C5 C6 C1 2.8(9)
C21 N2 C6 C5 19.1(8)
Zr1 N2 C6 C5 -154.4(5)
C21 N2 C6 C1 -167.9(4)
Zr1 N2 C6 C1 18.6(6)
C2 C1 C6 C5 -0.3(8)
N1 C1 C6 C5 173.5(5)
C2 C1 C6 N2 -173.9(5)
N1 C1 C6 N2 -0.1(6)
C1 N1 C7 C12 -26.6(8)
Zr1 N1 C7 C12 161.4(4)
C1 N1 C7 C8 159.5(4)
Zr1 N1 C7 C8 -12.5(5)
Zr1 O1 C8 C9 -167.8(4)
Zr1 O1 C8 C7 9.2(6)
C12 C7 C8 O1 -172.0(4)
N1 C7 C8 O1 2.6(6)
C12 C7 C8 C9 5.1(7)
N1 C7 C8 C9 179.6(4)
O1 C8 C9 C10 173.8(5)
C7 C8 C9 C10 -3.0(7)
O1 C8 C9 C13 -6.9(8)
C7 C8 C9 C13 176.3(5)
C8 C9 C10 C11 -0.7(8)
C13 C9 C10 C11 180.0(5)
C9 C10 C11 C12 2.2(8)
C9 C10 C11 C17 -174.4(5)
C8 C7 C12 C11 -3.5(7)
N1 C7 C12 C11 -177.0(5)
C10 C11 C12 C7 0.0(7)
C17 C11 C12 C7 176.6(4)
C10 C9 C13 C15 -120.8(6)
C8 C9 C13 C15 59.9(7)
C10 C9 C13 C16 117.7(5)
C8 C9 C13 C16 -61.6(7)
C10 C9 C13 C14 -1.2(7)
C8 C9 C13 C14 179.5(5)
C10 C11 C17 C19 -6.3(7)
C12 C11 C17 C19 177.1(5)
C10 C11 C17 C20 113.0(5)
C12 C11 C17 C20 -63.6(6)
C10 C11 C17 C18 -127.2(5)
C12 C11 C17 C18 56.2(6)
C6 N2 C21 C26 21.6(8)
Zr1 N2 C21 C26 -164.8(4)
C6 N2 C21 C22 -164.9(5)
Zr1 N2 C21 C22 8.7(5)
Zr1 O2 C22 C23 171.5(4)
Zr1 O2 C22 C21 -5.9(6)
C26 C21 C22 O2 172.1(4)
N2 C21 C22 O2 -2.1(6)
C26 C21 C22 C23 -5.4(7)
N2 C21 C22 C23 -179.5(5)
O2 C22 C23 C24 -174.3(5)
C21 C22 C23 C24 2.9(8)
O2 C22 C23 C27 4.3(8)
C21 C22 C23 C27 -178.5(5)
C22 C23 C24 C25 1.5(8)
C27 C23 C24 C25 -177.1(5)
C23 C24 C25 C26 -3.3(8)
C23 C24 C25 C31 176.4(5)
C24 C25 C26 C21 0.7(8)
C31 C25 C26 C21 -179.0(5)
N2 C21 C26 C25 176.6(5)
C22 C21 C26 C25 3.5(7)
C22 C23 C27 C29 56.7(7)
C24 C23 C27 C29 -124.8(6)
C22 C23 C27 C30 177.4(5)
C24 C23 C27 C30 -4.2(8)
C22 C23 C27 C28 -63.6(7)
C24 C23 C27 C28 114.9(6)
C24 C25 C31 C33 0.8(8)
C26 C25 C31 C33 -179.6(5)
C24 C25 C31 C34 121.3(6)
C26 C25 C31 C34 -59.0(7)
C24 C25 C31 C32 -118.6(6)
C26 C25 C31 C32 61.0(6)
C38 O3 C35 C36 8.6(11)
Zr1 O3 C35 C36 165.4(6)
O3 C35 C36 C37 -21.4(11)
C35 C36 C37 C38 25.7(9)
C35 O3 C38 C37 8.2(8)
Zr1 O3 C38 C37 -147.4(4)
C36 C37 C38 O3 -21.0(7)
O1 Zr1 O5 C46 176.0(4)
O2 Zr1 O5 C46 31.4(4)
N1 Zr1 O5 C46 -111.8(4)
N2 Zr1 O5 C46 -40.6(4)
O4 Zr1 O5 C46 105.0(17)
O3 Zr1 O5 C46 103.3(4)
O1 Zr1 O5 C43 -30.5(4)
O2 Zr1 O5 C43 -175.1(4)
N1 Zr1 O5 C43 41.7(4)
N2 Zr1 O5 C43 112.9(4)
O4 Zr1 O5 C43 -101.5(17)
O3 Zr1 O5 C43 -103.2(4)
C46 O5 C43 C44 -12.8(7)
Zr1 O5 C43 C44 -169.5(4)
O5 C43 C44 C45 30.1(7)
C43 C44 C45 C46 -35.9(7)
C43 O5 C46 C45 -10.1(7)
Zr1 O5 C46 C45 146.7(4)
C44 C45 C46 O5 28.5(7)
O1 Zr1 O4 C42 31.6(6)
O2 Zr1 O4 C42 175.5(6)
N1 Zr1 O4 C42 -41.0(6)
N2 Zr1 O4 C42 -111.9(6)
O5 Zr1 O4 C42 102.3(17)
O3 Zr1 O4 C42 104.1(6)
O1 Zr1 O4 C39 -165.1(6)
O2 Zr1 O4 C39 -21.2(6)
N1 Zr1 O4 C39 122.3(6)
N2 Zr1 O4 C39 51.4(6)
O5 Zr1 O4 C39 -94.4(18)
O3 Zr1 O4 C39 -92.6(6)
C42 O4 C39 C40 24.9(11)
Zr1 O4 C39 C40 -140.5(6)
O4 C39 C40 C41 -8.9(11)
C39 C40 C41 C42 -9.3(12)
C40 C41 C42 O4 25.3(11)
C39 O4 C42 C41 -38.0(13)
Zr1 O4 C42 C41 126.6(9)
